data_9004786
loop_
_publ_author_name
'Yakubovich, O. V.'
'Massa, W.'
'Liferovich, R. P.'
'Gavrilenko, P. G.'
'Bogdanova, A. N.'
'Tuisku, P.'

_publ_section_title
;Hillite, a new member of the fairfieldite group: Its description and crystal
 structure
;
_journal_name_full 'The Canadian Mineralogist'
_journal_page_first 981
_journal_page_last 988
_journal_paper_doi 10.2113/gscanmin.41.4.981
_journal_volume 41
_journal_year 2003
_chemical_formula_sum 'Ca2 H4 Mg0.377 O10 P2 Zn0.623'
_chemical_name_mineral Hillite
_space_group_IT_number 2
_symmetry_space_group_name_Hall '-P 1'
_symmetry_space_group_name_H-M 'P -1'
_cell_angle_alpha 97.41
_cell_angle_beta 108.59
_cell_angle_gamma 107.19
_cell_length_a 5.736
_cell_length_b 6.767
_cell_length_c 5.462
_cell_formula_units_Z 1
_cell_volume 186.049
_database_code_amcsd 0005879
_exptl_crystal_density_diffrn 3.178
_cod_original_formula_sum 'Ca2 (Zn.623 Mg.377) P2 O10 H4'
_cod_database_code 9004786

loop_
_space_group_symop_operation_xyz
x,y,z
-x,-y,-z

loop_
_atom_site_aniso_label
_atom_site_aniso_U_11
_atom_site_aniso_U_22
_atom_site_aniso_U_33
_atom_site_aniso_U_12
_atom_site_aniso_U_13
_atom_site_aniso_U_23
Ca 0.01380 0.01620 0.01750 0.00350 0.00470 0.00500
Zn 0.01390 0.01430 0.01780 0.00400 0.00430 0.00460
Mg 0.01390 0.01430 0.01780 0.00400 0.00430 0.00460
P 0.01260 0.01350 0.01570 0.00320 0.00390 0.00550
O1 0.01430 0.01820 0.01970 0.00520 0.00620 0.00850
O2 0.01550 0.01820 0.01730 0.00440 0.00340 0.00380
O3 0.01640 0.01630 0.01950 0.00580 0.00610 0.00670
O4 0.01370 0.01610 0.01940 0.00250 0.00380 0.00540
O5 0.01390 0.01520 0.01920 0.00340 0.00360 0.00680

loop_
_atom_site_label
_atom_site_fract_x
_atom_site_fract_y
_atom_site_fract_z
_atom_site_occupancy
_atom_site_U_iso_or_equiv
Ca 0.30260 0.76050 0.65360 1.00000 0.01650
Zn 0.00000 0.00000 0.00000 0.62300 0.01590
Mg 0.00000 0.00000 0.00000 0.37700 0.01590
P 0.33530 0.24470 0.66550 1.00000 0.01450
O1 0.33750 0.12980 0.89470 1.00000 0.01720
O2 0.25720 0.07020 0.40780 1.00000 0.01820
O3 0.15630 0.37380 0.63440 1.00000 0.01730
O4 0.62220 0.38740 0.72020 1.00000 0.01760
O5 0.94930 0.27730 0.06920 1.00000 0.01700
H1 0.10500 0.38000 0.11800 1.00000 0.04500
H2 0.85700 0.31400 -0.05300 1.00000 0.04500

loop_
_cod_related_entry_id
_cod_related_entry_database
_cod_related_entry_code
1 AMCSD 0005879
